data_4507931
loop_
_publ_author_name
'Li, Zhong-Yi'
'Wang, Yu-Xian'
'Zhu, Jiang'
'Liu, Shu-Qin'
'Xin, Gang'
'Zhang, Jian-Jun'
'Huang, He-Qing'
'Duan, Chun-Ying'

_publ_section_title
;
 Three Series of 3d--4f Heterometallic Polymers Based on [LnCu6] or
 [Ln6Cu24] Clusters and Formate Bridges: Displaying Significant
 Magnetocaloric Effect
;
_journal_issue 8
_journal_name_full 'Crystal Growth &amp; Design'
_journal_page_first 3429
_journal_paper_doi 10.1021/cg400333d
_journal_volume 13
_journal_year 2013
_chemical_formula_sum 'C15 H82 Cl6 Cu6 N6 O71 Tb2'
_chemical_formula_weight 2394.65
_chemical_name_systematic
; 
 ? 
;
_space_group_IT_number 2
_symmetry_cell_setting triclinic
_symmetry_space_group_name_Hall '-P 1'
_symmetry_space_group_name_H-M 'P -1'
_atom_sites_solution_hydrogens geom
_atom_sites_solution_primary direct
_atom_sites_solution_secondary difmap
_audit_creation_method SHELXL-97
_cell_angle_alpha 84.725(4)
_cell_angle_beta 76.500(4)
_cell_angle_gamma 64.039(4)
_cell_formula_units_Z 2
_cell_length_a 13.4763(8)
_cell_length_b 15.1853(10)
_cell_length_c 20.1435(13)
_cell_measurement_reflns_used 5699
_cell_measurement_temperature 293(2)
_cell_measurement_theta_max 24
_cell_measurement_theta_min 2.4
_cell_volume 3603.6(4)
_computing_cell_refinement 'Bruker SMART'
_computing_data_collection 'Bruker SMART'
_computing_data_reduction 'Bruker SAINT'
_computing_molecular_graphics 'Bruker SHELXTL'
_computing_publication_material 'Bruker SHELXTL'
_computing_structure_refinement 'SHELXL-97 (Sheldrick, 1997)'
_computing_structure_solution 'SHELXS-97 (Sheldrick, 1990)'
_diffrn_ambient_temperature 293(2)
_diffrn_measured_fraction_theta_full 0.978
_diffrn_measured_fraction_theta_max 0.978
_diffrn_measurement_device_type 'CCD area detector'
_diffrn_measurement_method 'phi and omega scans'
_diffrn_radiation_monochromator graphite
_diffrn_radiation_source 'fine-focus sealed tube'
_diffrn_radiation_type MoK\a
_diffrn_radiation_wavelength 0.71073
_diffrn_reflns_av_R_equivalents 0.0537
_diffrn_reflns_av_sigmaI/netI 0.0773
_diffrn_reflns_limit_h_max 15
_diffrn_reflns_limit_h_min -16
_diffrn_reflns_limit_k_max 18
_diffrn_reflns_limit_k_min -18
_diffrn_reflns_limit_l_max 22
_diffrn_reflns_limit_l_min -23
_diffrn_reflns_number 28316
_diffrn_reflns_theta_full 25.00
_diffrn_reflns_theta_max 25.00
_diffrn_reflns_theta_min 1.72
_exptl_absorpt_coefficient_mu 4.029
_exptl_absorpt_correction_T_max 1.000000
_exptl_absorpt_correction_T_min 0.519555
_exptl_absorpt_correction_type multi-scan
_exptl_crystal_colour blue
_exptl_crystal_density_diffrn 2.207
_exptl_crystal_density_method 'not measured'
_exptl_crystal_description block
_exptl_crystal_F_000 2376
_exptl_crystal_size_max 0.15
_exptl_crystal_size_mid 0.13
_exptl_crystal_size_min 0.07
_platon_squeeze_details
;
;
_refine_diff_density_max 1.252
_refine_diff_density_min -0.967
_refine_diff_density_rms 0.127
_refine_ls_extinction_method none
_refine_ls_goodness_of_fit_ref 0.918
_refine_ls_hydrogen_treatment constr
_refine_ls_matrix_type full
_refine_ls_number_parameters 559
_refine_ls_number_reflns 12392
_refine_ls_number_restraints 0
_refine_ls_restrained_S_all 0.918
_refine_ls_R_factor_all 0.0541
_refine_ls_R_factor_gt 0.0413
_refine_ls_shift/su_max 0.002
_refine_ls_shift/su_mean 0.000
_refine_ls_structure_factor_coef Fsqd
_refine_ls_weighting_details 'calc w=1/[\s^2^(Fo^2^)+(0.0495P)^2^+0.0000P] where P=(Fo^2^+2Fc^2^)/3'
_refine_ls_weighting_scheme calc
_refine_ls_wR_factor_gt 0.1017
_refine_ls_wR_factor_ref 0.1063
_reflns_number_gt 9063
_reflns_number_total 12392
_reflns_threshold_expression >2sigma(I)
_cod_data_source_file cg400333d_si_002.cif
_cod_data_source_block 2
_cod_depositor_comments
;
The following automatic conversions were performed:

'_symmetry_cell_setting' value 'Triclinic' changed to 'triclinic'
according to /home/saulius/struct/CIF-dictionaries/cif_core.dic
dictionary named 'cif_core.dic' version 2.4.2 from
2011-04-26.

'_exptl_absorpt_correction_type' value 'multi scan'
changed to 'multi-scan' according to
/home/saulius/struct/CIF-dictionaries/cif_core.dic dictionary named
'cif_core.dic' version 2.4.2 from 2011-04-26.

Automatic conversion script
Id: cif_fix_values 1891 2012-01-12 08:04:46Z andrius 
;
_cod_original_sg_symbol_H-M 'P-1   '
_cod_database_code 4507931

loop_
_symmetry_equiv_pos_as_xyz
'x, y, z'
'-x, -y, -z'

loop_
_atom_site_label
_atom_site_type_symbol
_atom_site_fract_x
_atom_site_fract_y
_atom_site_fract_z
_atom_site_U_iso_or_equiv
_atom_site_adp_type
_atom_site_occupancy
_atom_site_symmetry_multiplicity
_atom_site_calc_flag
_atom_site_refinement_flags
_atom_site_disorder_assembly
_atom_site_disorder_group
Tb1 Tb 1.12827(2) 0.05100(2) 0.226609(13) 0.02637(9) Uani 1 1 d . . .
Tb2 Tb 0.46455(3) 0.45218(2) 0.278270(17) 0.04259(10) Uani 1 1 d . . .
Cu1 Cu 1.00271(6) -0.01114(6) 0.38335(3) 0.03475(18) Uani 1 1 d . . .
Cu2 Cu 0.89554(6) 0.25305(5) 0.18670(4) 0.03519(18) Uani 1 1 d . . .
Cu3 Cu 1.26662(6) 0.17123(6) 0.27737(4) 0.03947(19) Uani 1 1 d . . .
Cu4 Cu 1.15814(6) -0.18594(5) 0.26959(4) 0.03322(18) Uani 1 1 d . . .
Cu5 Cu 1.05205(6) 0.07890(6) 0.06945(4) 0.03507(18) Uani 1 1 d . B .
Cu6 Cu 1.40953(6) 0.00858(6) 0.16898(4) 0.03686(19) Uani 1 1 d . . .
O1 O 0.9533(3) 0.0872(3) 0.31190(19) 0.0345(9) Uani 1 1 d . . .
O2 O 0.7987(3) 0.2095(3) 0.2865(2) 0.0459(12) Uani 1 1 d . . .
O3 O 1.0277(3) 0.2298(3) 0.2261(2) 0.0342(9) Uani 1 1 d . . .
O4 O 1.1127(4) 0.3096(3) 0.2605(3) 0.0496(12) Uani 1 1 d . . .
O5 O 1.1686(3) 0.1066(3) 0.32394(19) 0.0343(9) Uani 1 1 d . . .
O6 O 1.0804(4) 0.0795(3) 0.4261(2) 0.0449(11) Uani 1 1 d . . .
O7 O 1.1163(3) -0.0943(3) 0.19230(19) 0.0304(9) Uani 1 1 d . . .
O8 O 1.0658(4) -0.0816(3) 0.0914(2) 0.0409(10) Uani 1 1 d . . .
O9 O 1.1929(3) 0.0428(3) 0.10102(19) 0.0355(10) Uani 1 1 d . B .
O10 O 1.3750(3) 0.0050(4) 0.0620(2) 0.0491(12) Uani 1 1 d . B .
O11 O 1.3259(3) -0.0725(3) 0.2063(2) 0.0345(9) Uani 1 1 d . . .
O12 O 1.3519(3) -0.2251(3) 0.2309(2) 0.0459(11) Uani 1 1 d . . .
O13 O 1.3835(4) 0.2134(3) 0.2272(2) 0.0483(11) Uani 1 1 d . . .
O14 O 1.4834(4) 0.0963(3) 0.1452(2) 0.0476(11) Uani 1 1 d . . .
O15 O 0.7865(3) 0.2723(3) 0.1305(2) 0.0438(11) Uani 1 1 d . . .
O16 O 0.6355(4) 0.3775(3) 0.2006(2) 0.0482(11) Uani 1 1 d . . .
O17 O 1.1738(4) -0.2623(3) 0.3538(2) 0.0440(11) Uani 1 1 d . . .
O18 O 1.3023(4) -0.4041(3) 0.3044(2) 0.0459(11) Uani 1 1 d . . .
O19 O 1.1441(3) -0.0709(3) 0.31516(18) 0.0282(9) Uani 1 1 d . . .
O20 O 0.9758(3) 0.1114(3) 0.16480(18) 0.0288(9) Uani 1 1 d . . .
O21 O 1.2619(3) 0.1180(3) 0.1955(2) 0.0329(9) Uani 1 1 d . . .
O22 O 1.0543(4) -0.1161(3) 0.4506(2) 0.0476(11) Uani 1 1 d . . .
O23 O 0.9078(3) 0.1250(3) 0.0388(2) 0.0450(11) Uani 1 1 d . . .
O24 O 0.9513(4) -0.1206(4) 0.3268(3) 0.0594(13) Uani 1 1 d . . .
O25 O 1.0279(5) 0.2593(4) 0.0735(3) 0.0472(14) Uani 0.80 1 d P . .
O25' O 1.0185(15) 0.3065(14) 0.0163(11) 0.035(5) Uani 0.20 1 d P . .
O26 O 1.4421(4) 0.0137(4) 0.2922(3) 0.0722(15) Uani 1 1 d . . .
O27 O 0.3881(6) 0.4367(5) 0.3973(3) 0.098(2) Uani 1 1 d . . .
O28 O 0.3303(5) 0.3868(4) 0.2827(4) 0.096(2) Uani 1 1 d . . .
O29 O 0.5081(4) 0.5797(4) 0.2253(3) 0.0626(14) Uani 1 1 d . . .
O30 O 0.4083(5) 0.4740(6) 0.1698(3) 0.094(2) Uani 1 1 d . . .
O31 O 0.5580(4) 0.2820(4) 0.3036(3) 0.0793(18) Uani 1 1 d . . .
O32 O 0.5856(8) 0.4681(6) 0.3397(4) 0.126(3) Uani 1 1 d . . .
N1 N 0.8483(4) 0.0617(4) 0.4361(3) 0.0481(14) Uani 1 1 d . . .
H1A H 0.8164 0.0204 0.4508 0.058 Uiso 1 1 calc R . .
H1B H 0.8500 0.0902 0.4728 0.058 Uiso 1 1 calc R . .
N2 N 0.8424(4) 0.3906(4) 0.2171(3) 0.0485(14) Uani 1 1 d . . .
H2A H 0.8115 0.4324 0.1851 0.058 Uiso 1 1 calc R . .
H2B H 0.7893 0.4033 0.2561 0.058 Uiso 1 1 calc R . .
N3 N 1.2546(5) 0.2137(5) 0.3694(3) 0.0577(16) Uani 1 1 d . . .
H3C H 1.3236 0.1985 0.3766 0.069 Uiso 1 1 calc R . .
H3D H 1.2132 0.2789 0.3744 0.069 Uiso 1 1 calc R . .
N4 N 1.1588(5) -0.2801(4) 0.2095(3) 0.0471(14) Uani 1 1 d . . .
H4A H 1.2306 -0.3205 0.1904 0.057 Uiso 1 1 calc R . .
H4B H 1.1261 -0.3167 0.2340 0.057 Uiso 1 1 calc R . .
N5 N 1.1507(4) 0.0489(4) -0.0220(3) 0.0456(14) Uani 1 1 d . . .
H5A H 1.1605 -0.0090 -0.0370 0.055 Uiso 1 1 calc R A 1
H5B H 1.1192 0.0956 -0.0514 0.055 Uiso 1 1 calc R A 1
N6 N 1.5454(4) -0.1153(4) 0.1539(3) 0.0531(15) Uani 1 1 d . . .
H6A H 1.5732 -0.1276 0.1089 0.064 Uiso 1 1 calc R . .
H6B H 1.5986 -0.1123 0.1723 0.064 Uiso 1 1 calc R . .
C1 C 0.7819(6) 0.1362(7) 0.3933(4) 0.071(3) Uani 1 1 d . . .
H1C H 0.7464 0.1988 0.4170 0.085 Uiso 1 1 calc R . .
H1D H 0.7223 0.1206 0.3868 0.085 Uiso 1 1 calc R . .
C2 C 0.8477(5) 0.1459(5) 0.3258(3) 0.0379(15) Uani 1 1 d . . .
C3 C 0.9356(6) 0.4039(5) 0.2279(5) 0.062(2) Uani 1 1 d . . .
H3A H 0.9106 0.4466 0.2673 0.074 Uiso 1 1 calc R . .
H3B H 0.9619 0.4360 0.1885 0.074 Uiso 1 1 calc R . .
C4 C 1.0347(5) 0.3068(5) 0.2397(3) 0.0371(14) Uani 1 1 d . . .
C5 C 1.1999(10) 0.1623(9) 0.4170(5) 0.092(3) Uani 1 1 d . . .
H5C H 1.1435 0.2089 0.4518 0.111 Uiso 1 1 calc R . .
H5D H 1.2562 0.1132 0.4396 0.111 Uiso 1 1 calc R . .
C6 C 1.1429(5) 0.1122(5) 0.3887(3) 0.0374(15) Uani 1 1 d . . .
C7 C 1.0972(7) -0.2290(5) 0.1551(4) 0.058(2) Uani 1 1 d . . .
H7A H 1.0205 -0.2232 0.1680 0.069 Uiso 1 1 calc R . .
H7B H 1.1341 -0.2669 0.1129 0.069 Uiso 1 1 calc R . .
C8 C 1.0945(5) -0.1267(4) 0.1439(3) 0.0358(14) Uani 1 1 d . . .
C9A C 1.2618(11) 0.045(2) -0.0177(7) 0.033(5) Uiso 0.45(4) 1 d P B 1
H9AA H 1.2629 0.1075 -0.0306 0.039 Uiso 0.45(4) 1 calc PR B 1
H9AB H 1.3220 -0.0045 -0.0494 0.039 Uiso 0.45(4) 1 calc PR B 1
C9B C 1.2669(11) -0.001(2) -0.0150(7) 0.047(5) Uiso 0.55(4) 1 d P B 2
H9BA H 1.3139 0.0186 -0.0515 0.056 Uiso 0.55(4) 1 calc PR B 2
H9BB H 1.2923 -0.0712 -0.0194 0.056 Uiso 0.55(4) 1 calc PR B 2
C10 C 1.2816(5) 0.0207(5) 0.0531(3) 0.0398(15) Uani 1 1 d . . .
C11 C 1.5139(5) -0.1950(5) 0.1871(4) 0.0528(19) Uani 1 1 d . . .
H11A H 1.5480 -0.2184 0.2264 0.063 Uiso 1 1 calc R . .
H11B H 1.5453 -0.2494 0.1550 0.063 Uiso 1 1 calc R . .
C12 C 1.3883(5) -0.1633(5) 0.2098(3) 0.0360(14) Uani 1 1 d . . .
C13 C 1.4584(6) 0.1738(6) 0.1736(4) 0.0537(19) Uani 1 1 d . . .
H13A H 1.4998 0.2083 0.1532 0.064 Uiso 1 1 calc R . .
C14 C 0.6808(6) 0.3254(5) 0.1509(4) 0.0465(17) Uani 1 1 d . . .
H14A H 0.6338 0.3234 0.1243 0.056 Uiso 1 1 calc R . .
C15 C 1.2431(6) -0.3505(5) 0.3556(3) 0.0522(19) Uani 1 1 d . . .
H15A H 1.2511 -0.3780 0.3983 0.063 Uiso 1 1 calc R . .

loop_
_atom_site_aniso_label
_atom_site_aniso_U_11
_atom_site_aniso_U_22
_atom_site_aniso_U_33
_atom_site_aniso_U_23
_atom_site_aniso_U_13
_atom_site_aniso_U_12
Tb1 0.02414(14) 0.02729(16) 0.02453(15) -0.00351(11) -0.00102(11) -0.00957(12)
Tb2 0.03574(17) 0.03031(19) 0.0507(2) 0.00038(14) -0.00376(15) -0.00694(14)
Cu1 0.0315(4) 0.0372(4) 0.0248(4) 0.0000(3) 0.0001(3) -0.0080(3)
Cu2 0.0317(4) 0.0290(4) 0.0386(4) -0.0044(3) -0.0085(3) -0.0061(3)
Cu3 0.0395(4) 0.0466(5) 0.0384(4) -0.0079(4) -0.0023(3) -0.0255(4)
Cu4 0.0386(4) 0.0282(4) 0.0290(4) -0.0003(3) -0.0061(3) -0.0113(3)
Cu5 0.0319(4) 0.0434(5) 0.0253(4) -0.0047(3) -0.0030(3) -0.0127(3)
Cu6 0.0272(4) 0.0362(4) 0.0433(4) -0.0029(3) 0.0014(3) -0.0140(3)
O1 0.027(2) 0.038(2) 0.031(2) -0.0040(18) 0.0010(18) -0.0095(19)
O2 0.029(2) 0.048(3) 0.038(3) 0.013(2) -0.005(2) 0.001(2)
O3 0.037(2) 0.022(2) 0.046(2) -0.0049(18) -0.0053(19) -0.0146(18)
O4 0.035(2) 0.040(3) 0.071(3) -0.017(2) -0.015(2) -0.009(2)
O5 0.044(2) 0.044(3) 0.023(2) -0.0033(18) -0.0034(18) -0.027(2)
O6 0.049(3) 0.050(3) 0.036(2) -0.008(2) 0.001(2) -0.025(2)
O7 0.037(2) 0.030(2) 0.027(2) -0.0015(17) -0.0123(18) -0.0147(18)
O8 0.050(3) 0.039(3) 0.034(2) -0.001(2) -0.018(2) -0.015(2)
O9 0.031(2) 0.051(3) 0.025(2) -0.0063(19) -0.0002(17) -0.019(2)
O10 0.029(2) 0.081(4) 0.034(3) -0.010(2) 0.0017(19) -0.023(2)
O11 0.0242(19) 0.028(2) 0.045(2) 0.0051(18) -0.0035(18) -0.0086(18)
O12 0.038(2) 0.034(3) 0.054(3) 0.004(2) 0.004(2) -0.012(2)
O13 0.044(3) 0.045(3) 0.058(3) -0.003(2) -0.001(2) -0.025(2)
O14 0.040(2) 0.048(3) 0.054(3) -0.013(2) 0.005(2) -0.023(2)
O15 0.034(2) 0.040(3) 0.046(3) -0.010(2) -0.008(2) -0.003(2)
O16 0.041(2) 0.050(3) 0.046(3) -0.014(2) 0.000(2) -0.014(2)
O17 0.048(3) 0.024(2) 0.036(2) 0.0001(18) 0.000(2) 0.001(2)
O18 0.042(2) 0.032(3) 0.043(3) -0.007(2) 0.005(2) -0.002(2)
O19 0.0234(19) 0.032(2) 0.024(2) -0.0031(16) -0.0025(16) -0.0073(17)
O20 0.0267(19) 0.031(2) 0.024(2) -0.0006(16) -0.0037(16) -0.0084(17)
O21 0.029(2) 0.033(2) 0.037(2) -0.0084(18) -0.0021(18) -0.0142(18)
O22 0.047(3) 0.043(3) 0.033(2) 0.003(2) 0.001(2) -0.007(2)
O23 0.038(2) 0.051(3) 0.038(2) -0.010(2) -0.012(2) -0.009(2)
O24 0.047(3) 0.057(3) 0.073(4) 0.000(3) -0.007(3) -0.024(2)
O25 0.057(3) 0.044(4) 0.044(3) 0.007(3) -0.016(3) -0.024(3)
O25' 0.025(10) 0.025(11) 0.057(14) 0.016(10) -0.015(10) -0.014(9)
O26 0.066(3) 0.082(4) 0.072(4) -0.010(3) -0.011(3) -0.036(3)
O27 0.115(5) 0.062(4) 0.070(4) 0.020(3) 0.006(4) -0.011(4)
O28 0.066(4) 0.054(4) 0.164(7) -0.018(4) 0.001(4) -0.033(3)
O29 0.041(3) 0.044(3) 0.085(4) 0.017(3) -0.003(3) -0.010(2)
O30 0.078(4) 0.160(7) 0.048(3) -0.005(4) -0.018(3) -0.052(4)
O31 0.054(3) 0.050(4) 0.101(5) 0.019(3) -0.011(3) 0.002(3)
O32 0.187(8) 0.109(6) 0.133(7) 0.025(5) -0.106(6) -0.078(6)
N1 0.037(3) 0.051(4) 0.038(3) -0.004(3) 0.008(2) -0.010(3)
N2 0.041(3) 0.032(3) 0.065(4) -0.012(3) -0.012(3) -0.006(2)
N3 0.057(4) 0.070(4) 0.050(4) -0.019(3) -0.010(3) -0.028(3)
N4 0.071(4) 0.040(3) 0.043(3) 0.003(3) -0.029(3) -0.028(3)
N5 0.045(3) 0.053(4) 0.029(3) -0.005(2) 0.001(2) -0.015(3)
N6 0.032(3) 0.066(4) 0.060(4) 0.001(3) -0.006(3) -0.023(3)
C1 0.039(4) 0.072(6) 0.068(5) 0.034(4) -0.002(4) -0.006(4)
C2 0.037(3) 0.031(4) 0.039(4) -0.012(3) -0.001(3) -0.010(3)
C3 0.049(4) 0.030(4) 0.097(6) -0.004(4) -0.016(4) -0.008(3)
C4 0.037(3) 0.036(4) 0.033(3) -0.001(3) -0.005(3) -0.012(3)
C5 0.134(9) 0.118(9) 0.061(6) -0.007(6) -0.012(6) -0.091(8)
C6 0.033(3) 0.043(4) 0.034(4) -0.012(3) -0.005(3) -0.013(3)
C7 0.079(5) 0.045(5) 0.054(5) -0.007(4) -0.019(4) -0.029(4)
C8 0.036(3) 0.024(3) 0.041(4) -0.005(3) 0.001(3) -0.011(3)
C10 0.033(3) 0.046(4) 0.030(3) -0.004(3) 0.001(3) -0.010(3)
C11 0.038(4) 0.033(4) 0.071(5) 0.008(3) 0.001(3) -0.007(3)
C12 0.031(3) 0.040(4) 0.029(3) -0.007(3) 0.002(3) -0.012(3)
C13 0.042(4) 0.052(5) 0.067(5) 0.004(4) -0.003(4) -0.025(4)
C14 0.042(4) 0.050(5) 0.048(4) -0.002(4) -0.019(3) -0.015(3)
C15 0.051(4) 0.050(5) 0.032(4) 0.002(3) -0.003(3) -0.004(4)

loop_
_atom_type_symbol
_atom_type_description
_atom_type_scat_dispersion_real
_atom_type_scat_dispersion_imag
_atom_type_scat_source
C C 0.0033 0.0016 'International Tables Vol C Tables 4.2.6.8 and 6.1.1.4'
H H 0.0000 0.0000 'International Tables Vol C Tables 4.2.6.8 and 6.1.1.4'
N N 0.0061 0.0033 'International Tables Vol C Tables 4.2.6.8 and 6.1.1.4'
O O 0.0106 0.0060 'International Tables Vol C Tables 4.2.6.8 and 6.1.1.4'
Cl Cl 0.1484 0.1585 'International Tables Vol C Tables 4.2.6.8 and 6.1.1.4'
Cu Cu 0.3201 1.2651 'International Tables Vol C Tables 4.2.6.8 and 6.1.1.4'
Tb Tb -0.1723 4.1537 'International Tables Vol C Tables 4.2.6.8 and 6.1.1.4'

loop_
_geom_angle_atom_site_label_1
_geom_angle_atom_site_label_2
_geom_angle_atom_site_label_3
_geom_angle
_geom_angle_site_symmetry_1
_geom_angle_site_symmetry_3
O21 Tb1 O19 121.30(13) . .
O21 Tb1 O20 116.37(13) . .
O19 Tb1 O20 122.33(12) . .
O21 Tb1 O1 136.25(13) . .
O19 Tb1 O1 66.02(12) . .
O20 Tb1 O1 73.28(12) . .
O21 Tb1 O3 70.90(13) . .
O19 Tb1 O3 133.70(13) . .
O20 Tb1 O3 66.39(13) . .
O1 Tb1 O3 76.12(13) . .
O21 Tb1 O7 135.02(13) . .
O19 Tb1 O7 66.25(12) . .
O20 Tb1 O7 73.89(12) . .
O1 Tb1 O7 88.55(13) . .
O3 Tb1 O7 140.01(12) . .
O21 Tb1 O11 66.12(13) . .
O19 Tb1 O11 72.12(12) . .
O20 Tb1 O11 136.21(13) . .
O1 Tb1 O11 138.03(13) . .
O3 Tb1 O11 137.00(13) . .
O7 Tb1 O11 77.17(13) . .
O21 Tb1 O5 65.78(13) . .
O19 Tb1 O5 72.26(13) . .
O20 Tb1 O5 136.52(13) . .
O1 Tb1 O5 78.68(13) . .
O3 Tb1 O5 75.11(13) . .
O7 Tb1 O5 138.25(13) . .
O11 Tb1 O5 86.21(14) . .
O21 Tb1 O9 71.13(13) . .
O19 Tb1 O9 134.05(13) . .
O20 Tb1 O9 65.82(12) . .
O1 Tb1 O9 138.73(12) . .
O3 Tb1 O9 92.06(14) . .
O7 Tb1 O9 75.41(13) . .
O11 Tb1 O9 75.59(13) . .
O5 Tb1 O9 136.89(12) . .
O21 Tb1 Cu3 32.01(9) . .
O19 Tb1 Cu3 100.56(9) . .
O20 Tb1 Cu3 130.29(9) . .
O1 Tb1 Cu3 107.48(9) . .
O3 Tb1 Cu3 65.86(9) . .
O7 Tb1 Cu3 153.54(9) . .
O11 Tb1 Cu3 76.90(10) . .
O5 Tb1 Cu3 34.14(9) . .
O9 Tb1 Cu3 102.97(9) . .
O21 Tb1 Cu6 32.37(9) . .
O19 Tb1 Cu6 100.86(8) . .
O20 Tb1 Cu6 129.60(8) . .
O1 Tb1 Cu6 155.34(9) . .
O3 Tb1 Cu6 103.05(9) . .
O7 Tb1 Cu6 105.62(9) . .
O11 Tb1 Cu6 34.27(9) . .
O5 Tb1 Cu6 77.36(9) . .
O9 Tb1 Cu6 65.56(9) . .
Cu3 Tb1 Cu6 52.482(19) . .
O21 Tb1 Cu1 132.39(9) . .
O19 Tb1 Cu1 33.08(8) . .
O20 Tb1 Cu1 102.25(9) . .
O1 Tb1 Cu1 33.74(9) . .
O3 Tb1 Cu1 103.31(9) . .
O7 Tb1 Cu1 80.22(9) . .
O11 Tb1 Cu1 104.39(9) . .
O5 Tb1 Cu1 67.13(9) . .
O9 Tb1 Cu1 155.02(9) . .
Cu3 Tb1 Cu1 101.271(19) . .
Cu6 Tb1 Cu1 127.749(19) . .
O18 Tb2 O16 144.06(16) 1_465 .
O18 Tb2 O29 73.06(16) 1_465 .
O16 Tb2 O29 73.76(17) . .
O18 Tb2 O32 103.1(2) 1_465 .
O16 Tb2 O32 80.7(3) . .
O29 Tb2 O32 74.3(2) . .
O18 Tb2 O31 145.99(18) 1_465 .
O16 Tb2 O31 69.63(18) . .
O29 Tb2 O31 139.72(17) . .
O32 Tb2 O31 83.7(2) . .
O18 Tb2 O28 82.08(19) 1_465 .
O16 Tb2 O28 116.0(2) . .
O29 Tb2 O28 139.4(2) . .
O32 Tb2 O28 143.9(3) . .
O31 Tb2 O28 74.1(2) . .
O18 Tb2 O27 75.84(18) 1_465 .
O16 Tb2 O27 137.51(19) . .
O29 Tb2 O27 128.2(2) . .
O32 Tb2 O27 73.8(3) . .
O31 Tb2 O27 74.2(2) . .
O28 Tb2 O27 73.0(3) . .
O18 Tb2 O30 81.9(2) 1_465 .
O16 Tb2 O30 76.79(18) . .
O29 Tb2 O30 75.4(2) . .
O32 Tb2 O30 146.2(3) . .
O31 Tb2 O30 111.0(3) . .
O28 Tb2 O30 69.6(3) . .
O27 Tb2 O30 138.6(2) . .
O19 Cu1 N1 168.6(2) . .
O19 Cu1 O1 84.56(15) . .
N1 Cu1 O1 84.69(19) . .
O19 Cu1 O22 93.37(16) . .
N1 Cu1 O22 97.2(2) . .
O1 Cu1 O22 176.34(18) . .
O19 Cu1 O6 88.79(15) . .
N1 Cu1 O6 95.2(2) . .
O1 Cu1 O6 91.81(16) . .
O22 Cu1 O6 91.17(18) . .
O19 Cu1 Tb1 42.50(11) . .
N1 Cu1 Tb1 127.45(17) . .
O1 Cu1 Tb1 43.19(10) . .
O22 Cu1 Tb1 135.28(12) . .
O6 Cu1 Tb1 82.71(11) . .
O15 Cu2 O20 91.72(16) . .
O15 Cu2 N2 100.1(2) . .
O20 Cu2 N2 167.95(19) . .
O15 Cu2 O3 168.70(17) . .
O20 Cu2 O3 84.67(15) . .
N2 Cu2 O3 83.27(19) . .
O15 Cu2 O2 96.41(17) . .
O20 Cu2 O2 86.15(16) . .
N2 Cu2 O2 94.6(2) . .
O3 Cu2 O2 94.03(16) . .
O15 Cu2 Tb1 134.38(13) . .
O20 Cu2 Tb1 42.66(10) . .
N2 Cu2 Tb1 125.45(16) . .
O3 Cu2 Tb1 43.01(11) . .
O2 Cu2 Tb1 82.92(10) . .
O21 Cu3 N3 169.7(2) . .
O21 Cu3 O13 92.10(18) . .
N3 Cu3 O13 98.1(2) . .
O21 Cu3 O5 84.04(16) . .
N3 Cu3 O5 85.6(2) . .
O13 Cu3 O5 170.61(18) . .
O21 Cu3 O4 87.65(16) . .
N3 Cu3 O4 92.8(2) . .
O13 Cu3 O4 97.11(18) . .
O5 Cu3 O4 91.29(17) . .
O21 Cu3 Tb1 40.69(11) . .
N3 Cu3 Tb1 129.09(18) . .
O13 Cu3 Tb1 132.79(14) . .
O5 Cu3 Tb1 43.87(11) . .
O4 Cu3 Tb1 84.03(11) . .
N4 Cu4 O19 167.69(19) . .
N4 Cu4 O17 100.2(2) . .
O19 Cu4 O17 91.59(17) . .
N4 Cu4 O7 83.32(19) . .
O19 Cu4 O7 84.48(15) . .
O17 Cu4 O7 170.49(16) . .
N4 Cu4 O12 94.9(2) . .
O19 Cu4 O12 87.30(15) . .
O17 Cu4 O12 95.93(17) . .
O7 Cu4 O12 92.53(15) . .
N4 Cu4 Tb1 126.03(16) . .
O19 Cu4 Tb1 42.17(11) . .
O17 Cu4 Tb1 133.73(13) . .
O7 Cu4 Tb1 43.28(11) . .
O12 Cu4 Tb1 82.74(11) . .
O20 Cu5 N5 169.86(19) . .
O20 Cu5 O9 85.73(15) . .
N5 Cu5 O9 84.82(19) . .
O20 Cu5 O23 93.01(16) . .
N5 Cu5 O23 96.2(2) . .
O9 Cu5 O23 175.97(18) . .
O20 Cu5 O8 88.01(15) . .
N5 Cu5 O8 95.7(2) . .
O9 Cu5 O8 90.48(16) . .
O23 Cu5 O8 93.31(17) . .
O20 Cu5 Tb1 42.63(10) . .
N5 Cu5 Tb1 128.39(15) . .
O9 Cu5 Tb1 43.77(11) . .
O23 Cu5 Tb1 135.43(12) . .
O8 Cu5 Tb1 82.96(10) . .
O21 Cu6 N6 169.3(2) . .
O21 Cu6 O14 91.86(18) . .
N6 Cu6 O14 97.8(2) . .
O21 Cu6 O11 83.85(16) . .
N6 Cu6 O11 86.0(2) . .
O14 Cu6 O11 172.00(18) . .
O21 Cu6 O10 89.94(16) . .
N6 Cu6 O10 93.4(2) . .
O14 Cu6 O10 96.43(18) . .
O11 Cu6 O10 90.33(17) . .
O21 Cu6 Tb1 40.80(11) . .
N6 Cu6 Tb1 129.54(17) . .
O14 Cu6 Tb1 132.61(14) . .
O11 Cu6 Tb1 43.77(11) . .
O10 Cu6 Tb1 84.07(10) . .
C2 O1 Cu1 114.2(4) . .
C2 O1 Tb1 142.7(4) . .
Cu1 O1 Tb1 103.07(15) . .
C2 O2 Cu2 122.8(4) . .
C4 O3 Cu2 115.1(4) . .
C4 O3 Tb1 141.7(4) . .
Cu2 O3 Tb1 103.18(15) . .
C4 O4 Cu3 122.4(4) . .
C6 O5 Cu3 116.0(4) . .
C6 O5 Tb1 141.8(4) . .
Cu3 O5 Tb1 101.99(15) . .
C6 O6 Cu1 122.6(4) . .
C8 O7 Cu4 116.1(4) . .
C8 O7 Tb1 141.2(4) . .
Cu4 O7 Tb1 102.72(15) . .
C8 O8 Cu5 121.9(4) . .
C10 O9 Cu5 114.6(4) . .
C10 O9 Tb1 142.7(4) . .
Cu5 O9 Tb1 102.69(15) . .
C10 O10 Cu6 123.0(4) . .
C12 O11 Cu6 114.6(4) . .
C12 O11 Tb1 143.4(4) . .
Cu6 O11 Tb1 101.96(16) . .
C12 O12 Cu4 123.4(4) . .
C13 O13 Cu3 126.9(5) . .
C13 O14 Cu6 127.4(5) . .
C14 O15 Cu2 121.9(4) . .
C14 O16 Tb2 143.0(5) . .
C15 O17 Cu4 123.7(4) . .
C15 O18 Tb2 138.1(4) . 1_645
Cu1 O19 Cu4 112.98(18) . .
Cu1 O19 Tb1 104.42(15) . .
Cu4 O19 Tb1 104.88(15) . .
Cu5 O20 Cu2 115.01(18) . .
Cu5 O20 Tb1 104.62(15) . .
Cu2 O20 Tb1 104.05(15) . .
Cu3 O21 Cu6 105.02(18) . .
Cu3 O21 Tb1 107.30(17) . .
Cu6 O21 Tb1 106.83(17) . .
C1 N1 Cu1 109.5(4) . .
C1 N1 H1A 109.8 . .
Cu1 N1 H1A 109.8 . .
C1 N1 H1B 109.8 . .
Cu1 N1 H1B 109.8 . .
H1A N1 H1B 108.2 . .
C3 N2 Cu2 109.3(4) . .
C3 N2 H2A 109.8 . .
Cu2 N2 H2A 109.8 . .
C3 N2 H2B 109.8 . .
Cu2 N2 H2B 109.8 . .
H2A N2 H2B 108.3 . .
C5 N3 Cu3 106.5(5) . .
C5 N3 H3C 110.4 . .
Cu3 N3 H3C 110.4 . .
C5 N3 H3D 110.4 . .
Cu3 N3 H3D 110.4 . .
H3C N3 H3D 108.6 . .
C7 N4 Cu4 110.7(4) . .
C7 N4 H4A 109.5 . .
Cu4 N4 H4A 109.5 . .
C7 N4 H4B 109.5 . .
Cu4 N4 H4B 109.5 . .
H4A N4 H4B 108.1 . .
C9B N5 C9A 26.3(7) . .
C9B N5 Cu5 108.6(6) . .
C9A N5 Cu5 108.2(6) . .
C9B N5 H5A 86.0 . .
C9A N5 H5A 110.1 . .
Cu5 N5 H5A 110.1 . .
C9B N5 H5B 130.2 . .
C9A N5 H5B 110.1 . .
Cu5 N5 H5B 110.1 . .
H5A N5 H5B 108.4 . .
C11 N6 Cu6 108.1(4) . .
C11 N6 H6A 110.1 . .
Cu6 N6 H6A 110.1 . .
C11 N6 H6B 110.1 . .
Cu6 N6 H6B 110.1 . .
H6A N6 H6B 108.4 . .
N1 C1 C2 114.3(6) . .
N1 C1 H1C 108.7 . .
C2 C1 H1C 108.7 . .
N1 C1 H1D 108.7 . .
C2 C1 H1D 108.7 . .
H1C C1 H1D 107.6 . .
O2 C2 O1 124.4(6) . .
O2 C2 C1 118.8(5) . .
O1 C2 C1 116.9(6) . .
N2 C3 C4 112.8(6) . .
N2 C3 H3A 109.0 . .
C4 C3 H3A 109.0 . .
N2 C3 H3B 109.0 . .
C4 C3 H3B 109.0 . .
H3A C3 H3B 107.8 . .
O4 C4 O3 126.0(6) . .
O4 C4 C3 118.8(6) . .
O3 C4 C3 115.1(6) . .
N3 C5 C6 117.6(7) . .
N3 C5 H5C 107.9 . .
C6 C5 H5C 107.9 . .
N3 C5 H5D 107.9 . .
C6 C5 H5D 107.9 . .
H5C C5 H5D 107.2 . .
O6 C6 O5 125.3(6) . .
O6 C6 C5 122.0(6) . .
O5 C6 C5 112.7(6) . .
N4 C7 C8 110.2(6) . .
N4 C7 H7A 109.6 . .
C8 C7 H7A 109.6 . .
N4 C7 H7B 109.6 . .
C8 C7 H7B 109.6 . .
H7A C7 H7B 108.1 . .
O8 C8 O7 126.6(6) . .
O8 C8 C7 118.3(6) . .
O7 C8 C7 115.1(6) . .
N5 C9A C10 110.8(11) . .
N5 C9A H9AA 109.5 . .
C10 C9A H9AA 109.5 . .
N5 C9A H9AB 109.5 . .
C10 C9A H9AB 109.5 . .
H9AA C9A H9AB 108.1 . .
N5 C9B C10 112.3(10) . .
N5 C9B H9BA 109.2 . .
C10 C9B H9BA 109.2 . .
N5 C9B H9BB 109.2 . .
C10 C9B H9BB 109.2 . .
H9BA C9B H9BB 107.9 . .
O10 C10 O9 124.1(5) . .
O10 C10 C9A 117.4(7) . .
O9 C10 C9A 116.0(7) . .
O10 C10 C9B 121.3(7) . .
O9 C10 C9B 113.9(7) . .
C9A C10 C9B 25.7(7) . .
N6 C11 C12 113.9(5) . .
N6 C11 H11A 108.8 . .
C12 C11 H11A 108.8 . .
N6 C11 H11B 108.8 . .
C12 C11 H11B 108.8 . .
H11A C11 H11B 107.7 . .
O12 C12 O11 124.0(5) . .
O12 C12 C11 119.6(6) . .
O11 C12 C11 116.4(6) . .
O14 C13 O13 129.0(7) . .
O14 C13 H13A 115.5 . .
O13 C13 H13A 115.5 . .
O16 C14 O15 127.0(6) . .
O16 C14 H14A 116.5 . .
O15 C14 H14A 116.5 . .
O18 C15 O17 125.2(6) . .
O18 C15 H15A 117.4 . .
O17 C15 H15A 117.4 . .

loop_
_geom_bond_atom_site_label_1
_geom_bond_atom_site_label_2
_geom_bond_distance
_geom_bond_site_symmetry_2
Tb1 O21 2.372(4) .
Tb1 O19 2.424(4) .
Tb1 O20 2.439(3) .
Tb1 O1 2.442(4) .
Tb1 O3 2.447(4) .
Tb1 O7 2.453(4) .
Tb1 O11 2.457(4) .
Tb1 O5 2.461(4) .
Tb1 O9 2.471(4) .
Tb1 Cu3 3.4741(8) .
Tb1 Cu6 3.4749(8) .
Tb1 Cu1 3.4753(8) .
Tb2 O18 2.305(4) 1_465
Tb2 O16 2.323(4) .
Tb2 O29 2.357(5) .
Tb2 O32 2.365(7) .
Tb2 O31 2.394(5) .
Tb2 O28 2.397(6) .
Tb2 O27 2.413(6) .
Tb2 O30 2.424(5) .
Cu1 O19 1.958(3) .
Cu1 N1 1.963(5) .
Cu1 O1 1.982(4) .
Cu1 O22 1.983(4) .
Cu1 O6 2.373(4) .
Cu2 O15 1.967(4) .
Cu2 O20 1.976(4) .
Cu2 N2 1.994(5) .
Cu2 O3 1.996(4) .
Cu2 O2 2.338(4) .
Cu3 O21 1.929(4) .
Cu3 N3 1.966(5) .
Cu3 O13 1.984(4) .
Cu3 O5 1.993(4) .
Cu3 O4 2.283(4) .
Cu4 N4 1.953(5) .
Cu4 O19 1.964(4) .
Cu4 O17 1.965(4) .
Cu4 O7 2.001(4) .
Cu4 O12 2.357(4) .
Cu5 O20 1.949(4) .
Cu5 N5 1.962(5) .
Cu5 O9 1.974(4) .
Cu5 O23 1.984(4) .
Cu5 O8 2.370(4) .
Cu6 O21 1.943(4) .
Cu6 N6 1.952(6) .
Cu6 O14 1.954(4) .
Cu6 O11 2.000(4) .
Cu6 O10 2.317(4) .
O1 C2 1.284(7) .
O2 C2 1.241(7) .
O3 C4 1.273(7) .
O4 C4 1.237(7) .
O5 C6 1.269(7) .
O6 C6 1.236(7) .
O7 C8 1.277(7) .
O8 C8 1.248(7) .
O9 C10 1.283(7) .
O10 C10 1.229(7) .
O11 C12 1.268(7) .
O12 C12 1.238(7) .
O13 C13 1.274(8) .
O14 C13 1.230(8) .
O15 C14 1.277(7) .
O16 C14 1.200(8) .
O17 C15 1.256(8) .
O18 C15 1.251(7) .
O18 Tb2 2.305(4) 1_645
O25 O25' 1.30(2) .
N1 C1 1.456(9) .
N1 H1A 0.9000 .
N1 H1B 0.9000 .
N2 C3 1.423(9) .
N2 H2A 0.9000 .
N2 H2B 0.9000 .
N3 C5 1.453(10) .
N3 H3C 0.9000 .
N3 H3D 0.9000 .
N4 C7 1.482(9) .
N4 H4A 0.9000 .
N4 H4B 0.9000 .
N5 C9B 1.447(14) .
N5 C9A 1.494(15) .
N5 H5A 0.9000 .
N5 H5B 0.9000 .
N6 C11 1.503(9) .
N6 H6A 0.9000 .
N6 H6B 0.9000 .
C1 C2 1.473(9) .
C1 H1C 0.9700 .
C1 H1D 0.9700 .
C3 C4 1.541(9) .
C3 H3A 0.9700 .
C3 H3B 0.9700 .
C5 C6 1.513(10) .
C5 H5C 0.9700 .
C5 H5D 0.9700 .
C7 C8 1.536(9) .
C7 H7A 0.9700 .
C7 H7B 0.9700 .
C9A C10 1.495(15) .
C9A H9AA 0.9700 .
C9A H9AB 0.9700 .
C9B C10 1.515(15) .
C9B H9BA 0.9700 .
C9B H9BB 0.9700 .
C11 C12 1.508(8) .
C11 H11A 0.9700 .
C11 H11B 0.9700 .
C13 H13A 0.9300 .
C14 H14A 0.9300 .
C15 H15A 0.9300 .

loop_
_platon_squeeze_void_nr
_platon_squeeze_void_average_x
_platon_squeeze_void_average_y
_platon_squeeze_void_average_z
_platon_squeeze_void_volume
_platon_squeeze_void_count_electrons
_platon_squeeze_void_content
1 0.011 0.423 0.588 1789 894 ' '
